data_4330847
loop_
_publ_author_name
'Matthew J. Polinski'
'Shuao Wang'
'Evgeny V. Alekseev'
'Justin N. Cross'
'Wulf Depmeier'
'Thomas E. Albrecht-Schmitt'

_publ_section_title
;
 Effect of pH and Reaction Time on the Structures of Early Lanthanide(III)
 Borate Perchlorates
;
_journal_name_full 'Inorganic Chemistry'
_journal_page_first 11541
_journal_page_last 11548
_journal_paper_doi 10.1021/ic301421e
_journal_volume 51
_journal_year 2012
_chemical_formula_moiety Pr[B7O11(OH)(H2O)2(ClO4)]
_chemical_formula_sum 'B7 Cl O18 Pr'
_chemical_formula_weight 540.03
_chemical_name_common 'Praseodymium(III) Heptaborate Perchlorate'
_chemical_name_systematic
; 
 ? 
;
_space_group_IT_number 14
_symmetry_cell_setting monoclinic
_symmetry_space_group_name_Hall '-P 2yn'
_symmetry_space_group_name_H-M 'P 1 21/n 1'
_atom_sites_solution_hydrogens none
_atom_sites_solution_primary direct
_atom_sites_solution_secondary difmap
_audit_creation_method SHELXL-97
_cell_angle_alpha 90.00
_cell_angle_beta 90.507(3)
_cell_angle_gamma 90.00
_cell_formula_units_Z 4
_cell_length_a 8.1495(19)
_cell_length_b 17.070(4)
_cell_length_c 9.805(2)
_cell_measurement_reflns_used 3314
_cell_measurement_temperature 100(2)
_cell_measurement_theta_max 28.28
_cell_measurement_theta_min 2.39
_cell_volume 1363.9(5)
_computing_cell_refinement 'Smart Saint'
_computing_data_collection Smart
_computing_data_reduction SAINT
_computing_molecular_graphics 'SHELXP-91 (Sheldrick, 1997)'
_computing_publication_material 'SHELXCIF-97 (Sheldrick, 2000)'
_computing_structure_refinement 'SHELXL-97 (Sheldrick, 2008)'
_computing_structure_solution 'SHELXS-97 (Sheldrick, 2008)'
_diffrn_ambient_temperature 100(2)
_diffrn_detector_area_resol_mean 0
_diffrn_measured_fraction_theta_full 0.979
_diffrn_measured_fraction_theta_max 0.979
_diffrn_measurement_device_type 'BRUKER apex II'
_diffrn_measurement_method '0.5 wide w/ exposures'
_diffrn_radiation_monochromator 'Quazar Optics'
_diffrn_radiation_source 'Imus microfocused'
_diffrn_radiation_type MoK\a
_diffrn_radiation_wavelength 0.71073
_diffrn_reflns_av_R_equivalents 0.0456
_diffrn_reflns_av_sigmaI/netI 0.0372
_diffrn_reflns_limit_h_max 10
_diffrn_reflns_limit_h_min -10
_diffrn_reflns_limit_k_max 22
_diffrn_reflns_limit_k_min -21
_diffrn_reflns_limit_l_max 13
_diffrn_reflns_limit_l_min -12
_diffrn_reflns_number 16052
_diffrn_reflns_theta_full 28.28
_diffrn_reflns_theta_max 28.28
_diffrn_reflns_theta_min 2.39
_exptl_absorpt_coefficient_mu 3.874
_exptl_absorpt_correction_T_max 0.981
_exptl_absorpt_correction_T_min 0.753
_exptl_absorpt_correction_type numerical
_exptl_absorpt_process_details SHELTXPREP
_exptl_crystal_colour Colorless
_exptl_crystal_density_diffrn 2.630
_exptl_crystal_description Tablet
_exptl_crystal_F_000 1020
_exptl_crystal_size_max 0.078
_exptl_crystal_size_mid 0.061
_exptl_crystal_size_min 0.005
_refine_diff_density_max 2.034
_refine_diff_density_min -4.721
_refine_diff_density_rms 0.272
_refine_ls_extinction_method none
_refine_ls_goodness_of_fit_ref 1.293
_refine_ls_hydrogen_treatment none
_refine_ls_matrix_type full
_refine_ls_number_parameters 248
_refine_ls_number_reflns 3314
_refine_ls_number_restraints 12
_refine_ls_restrained_S_all 1.291
_refine_ls_R_factor_all 0.0605
_refine_ls_R_factor_gt 0.0539
_refine_ls_shift/su_max 0.000
_refine_ls_shift/su_mean 0.000
_refine_ls_structure_factor_coef Fsqd
_refine_ls_weighting_details 'calc w=1/[\s^2^(Fo^2^)+(0.0000P)^2^+52.8335P] where P=(Fo^2^+2Fc^2^)/3'
_refine_ls_weighting_scheme calc
_refine_ls_wR_factor_gt 0.1474
_refine_ls_wR_factor_ref 0.1494
_reflns_number_gt 2921
_reflns_number_total 3314
_reflns_threshold_expression >2sigma(I)
_cod_data_source_file ic301421e_si_002_11.cif
_cod_data_source_block PrBClO-3
_cod_database_code 4330847

loop_
_symmetry_equiv_pos_as_xyz
'x, y, z'
'-x+1/2, y+1/2, -z+1/2'
'-x, -y, -z'
'x-1/2, -y-1/2, z-1/2'

loop_
_atom_site_label
_atom_site_type_symbol
_atom_site_fract_x
_atom_site_fract_y
_atom_site_fract_z
_atom_site_U_iso_or_equiv
_atom_site_adp_type
_atom_site_occupancy
_atom_site_symmetry_multiplicity
_atom_site_calc_flag
_atom_site_refinement_flags
Pr1 Pr 1.22912(7) 0.80845(3) 1.21025(7) 0.00491(16) Uani 0.94 1 d P
Pr1A Pr 1.264(3) 0.8071(14) 1.262(3) 0.062(7) Uiso 0.06 1 d P
Cl1 Cl 1.3581(3) 0.59599(14) 1.1823(2) 0.0130(5) Uani 1 1 d .
O16 O 1.2227(8) 0.7721(4) 1.4634(7) 0.0099(13) Uani 1 1 d .
O15 O 1.2267(8) 0.7795(4) 0.9526(7) 0.0096(13) Uani 1 1 d .
O14 O 1.5227(8) 0.7988(4) 1.0923(7) 0.0096(13) Uani 1 1 d .
O13 O 1.5044(8) 0.7709(4) 1.3214(7) 0.0095(13) Uani 1 1 d .
O12 O 1.3256(9) 0.8855(4) 0.8192(7) 0.0113(14) Uani 1 1 d .
O11 O 0.9843(8) 0.7575(4) 1.0625(7) 0.0100(13) Uani 1 1 d .
O10 O 1.2551(8) 0.7627(4) 0.7078(7) 0.0085(13) Uani 1 1 d .
O9 O 0.9933(8) 0.7301(4) 1.3525(7) 0.0095(13) Uani 1 1 d .
O8 O 1.4177(9) 0.9239(5) 1.2737(8) 0.0185(16) Uani 1 1 d .
O7 O 1.6894(8) 0.8726(4) 1.2508(7) 0.0120(14) Uani 1 1 d .
O6 O 1.1692(10) 0.9229(4) 1.0607(8) 0.0179(15) Uani 1 1 d .
O5 O 1.2556(10) 0.6658(5) 1.1816(9) 0.0219(17) Uani 1 1 d .
O4 O 1.0222(9) 0.8978(4) 1.3107(8) 0.0166(15) Uani 1 1 d .
O3 O 1.2670(10) 0.5353(5) 1.1124(9) 0.0217(17) Uani 1 1 d .
O2 O 1.5054(10) 0.6121(5) 1.1081(9) 0.0242(18) Uani 1 1 d .
O1 O 1.3979(12) 0.5752(5) 1.3195(8) 0.028(2) Uani 1 1 d .
B2 B 1.3283(12) 0.8018(6) 0.8349(10) 0.0076(19) Uani 1 1 d .
B1 B 1.6226(13) 0.7959(6) 1.2171(11) 0.009(2) Uani 1 1 d .
O18 O 1.3683(8) 0.8713(4) 1.5805(7) 0.0102(13) Uani 1 1 d .
O17 O 1.6545(9) 1.0031(4) 1.3216(7) 0.0139(14) Uani 1 1 d .
B6 B 1.3327(13) 0.7891(6) 1.5763(10) 0.0076(19) Uani 1 1 d U
B5 B 1.0770(13) 0.7327(6) 1.4738(11) 0.0087(19) Uani 1 1 d U
B4 B 1.0680(13) 0.7553(6) 0.9428(11) 0.0089(19) Uani 1 1 d .
B3 B 1.5886(15) 0.9340(7) 1.2819(12) 0.014(2) Uani 1 1 d .
B7 B 1.3485(13) 0.9171(7) 0.6932(12) 0.012(2) Uani 1 1 d .

loop_
_atom_site_aniso_label
_atom_site_aniso_U_11
_atom_site_aniso_U_22
_atom_site_aniso_U_33
_atom_site_aniso_U_23
_atom_site_aniso_U_13
_atom_site_aniso_U_12
Pr1 0.0034(2) 0.0091(3) 0.0022(3) 0.0000(2) -0.00036(19) 0.0005(2)
Cl1 0.0117(11) 0.0120(11) 0.0153(11) 0.0016(9) 0.0007(9) -0.0003(8)
O16 0.006(3) 0.016(3) 0.008(3) 0.000(3) -0.004(2) -0.002(3)
O15 0.008(3) 0.016(3) 0.005(3) -0.002(3) 0.003(2) -0.004(3)
O14 0.007(3) 0.015(3) 0.007(3) -0.001(3) -0.002(2) 0.001(3)
O13 0.007(3) 0.015(3) 0.006(3) 0.001(3) -0.001(2) 0.000(3)
O12 0.014(3) 0.012(3) 0.008(3) -0.002(3) 0.000(3) -0.002(3)
O11 0.008(3) 0.014(3) 0.008(3) -0.001(3) 0.004(2) -0.002(3)
O10 0.007(3) 0.014(3) 0.005(3) 0.000(3) 0.001(2) -0.001(3)
O9 0.006(3) 0.016(3) 0.007(3) 0.001(3) -0.001(2) -0.001(3)
O8 0.017(4) 0.018(4) 0.020(4) -0.002(3) -0.004(3) -0.001(3)
O7 0.011(3) 0.010(3) 0.015(3) 0.000(3) -0.002(3) -0.003(3)
O6 0.024(4) 0.014(4) 0.015(4) -0.002(3) -0.003(3) 0.004(3)
O5 0.024(4) 0.016(4) 0.026(4) -0.003(3) -0.007(3) 0.006(3)
O4 0.013(3) 0.018(4) 0.019(4) -0.002(3) -0.001(3) 0.001(3)
O3 0.022(4) 0.017(4) 0.026(4) 0.000(3) 0.002(3) -0.005(3)
O2 0.017(4) 0.032(5) 0.024(4) -0.002(4) 0.007(3) -0.003(3)
O1 0.044(5) 0.028(5) 0.011(4) 0.007(3) -0.001(4) 0.004(4)
B2 0.006(4) 0.012(5) 0.005(4) 0.002(4) 0.000(3) -0.002(4)
B1 0.005(4) 0.014(5) 0.009(5) -0.001(4) -0.001(4) 0.001(4)
O18 0.010(3) 0.010(3) 0.011(3) 0.001(3) 0.002(3) 0.000(3)
O17 0.017(4) 0.012(3) 0.013(3) 0.000(3) -0.001(3) 0.002(3)
B6 0.007(2) 0.009(2) 0.007(2) 0.0002(18) 0.0003(18) -0.0002(18)
B5 0.008(2) 0.009(2) 0.009(2) -0.0005(18) 0.0009(18) 0.0005(18)
B4 0.014(5) 0.008(5) 0.005(4) 0.000(4) 0.002(4) -0.001(4)
B3 0.016(5) 0.016(6) 0.011(5) -0.003(4) -0.001(4) -0.001(4)
B7 0.009(5) 0.012(5) 0.013(5) -0.001(4) 0.001(4) 0.000(4)

loop_
_atom_type_symbol
_atom_type_description
_atom_type_scat_dispersion_real
_atom_type_scat_dispersion_imag
_atom_type_scat_source
B B 0.0013 0.0007 'International Tables Vol C Tables 4.2.6.8 and 6.1.1.4'
O O 0.0106 0.0060 'International Tables Vol C Tables 4.2.6.8 and 6.1.1.4'
Cl Cl 0.1484 0.1585 'International Tables Vol C Tables 4.2.6.8 and 6.1.1.4'
Pr Pr -0.2180 2.8214 'International Tables Vol C Tables 4.2.6.8 and 6.1.1.4'

loop_
_geom_angle_atom_site_label_1
_geom_angle_atom_site_label_2
_geom_angle_atom_site_label_3
_geom_angle
_geom_angle_site_symmetry_1
_geom_angle_site_symmetry_3
Pr1A Pr1 O5 91(2) . .
Pr1A Pr1 O4 90(2) . .
O5 Pr1 O4 135.5(3) . .
Pr1A Pr1 O6 130(2) . .
O5 Pr1 O6 136.6(3) . .
O4 Pr1 O6 67.7(3) . .
Pr1A Pr1 O16 32(2) . .
O5 Pr1 O16 82.7(3) . .
O4 Pr1 O16 75.2(2) . .
O6 Pr1 O16 139.1(2) . .
Pr1A Pr1 O13 37(2) . .
O5 Pr1 O13 74.0(2) . .
O4 Pr1 O13 125.4(2) . .
O6 Pr1 O13 127.8(2) . .
O16 Pr1 O13 63.4(2) . .
Pr1A Pr1 O8 62(2) . .
O5 Pr1 O8 137.1(3) . .
O4 Pr1 O8 80.8(3) . .
O6 Pr1 O8 69.8(3) . .
O16 Pr1 O8 88.2(2) . .
O13 Pr1 O8 64.6(2) . .
Pr1A Pr1 O15 148(2) . .
O5 Pr1 O15 72.4(3) . .
O4 Pr1 O15 120.5(2) . .
O6 Pr1 O15 64.7(2) . .
O16 Pr1 O15 154.9(2) . .
O13 Pr1 O15 111.6(2) . .
O8 Pr1 O15 112.6(2) . .
Pr1A Pr1 O11 147(2) . .
O5 Pr1 O11 70.9(2) . .
O4 Pr1 O11 84.6(2) . .
O6 Pr1 O11 77.8(2) . .
O16 Pr1 O11 115.9(2) . .
O13 Pr1 O11 144.6(2) . .
O8 Pr1 O11 147.5(2) . .
O15 Pr1 O11 52.5(2) . .
Pr1A Pr1 O14 87(2) . .
O5 Pr1 O14 79.0(3) . .
O4 Pr1 O14 145.4(2) . .
O6 Pr1 O14 88.0(2) . .
O16 Pr1 O14 115.5(2) . .
O13 Pr1 O14 52.1(2) . .
O8 Pr1 O14 67.4(2) . .
O15 Pr1 O14 64.1(2) . .
O11 Pr1 O14 115.0(2) . .
Pr1A Pr1 O9 83(2) . .
O5 Pr1 O9 68.7(2) . .
O4 Pr1 O9 67.4(2) . .
O6 Pr1 O9 123.3(2) . .
O16 Pr1 O9 50.7(2) . .
O13 Pr1 O9 106.1(2) . .
O8 Pr1 O9 132.3(2) . .
O15 Pr1 O9 114.1(2) . .
O11 Pr1 O9 65.3(2) . .
O14 Pr1 O9 145.8(2) . .
Pr1A Pr1 B4 160(2) . .
O5 Pr1 B4 69.3(3) . .
O4 Pr1 B4 103.5(3) . .
O6 Pr1 B4 69.3(3) . .
O16 Pr1 B4 138.3(3) . .
O13 Pr1 B4 131.1(3) . .
O8 Pr1 B4 133.3(3) . .
O15 Pr1 B4 26.2(2) . .
O11 Pr1 B4 26.3(2) . .
O14 Pr1 B4 89.4(2) . .
O9 Pr1 B4 89.7(2) . .
Pr1 Pr1A O16 139(3) . .
Pr1 Pr1A O13 134(3) . .
O16 Pr1A O13 79.2(11) . .
Pr1 Pr1A O8 105(3) . .
O16 Pr1A O8 106.5(13) . .
O13 Pr1A O8 75.2(9) . .
Pr1 Pr1A O5 76(2) . .
O16 Pr1A O5 91.0(9) . .
O13 Pr1A O5 80.3(8) . .
O8 Pr1A O5 146.3(11) . .
Pr1 Pr1A O4 76(2) . .
O16 Pr1A O4 82.3(8) . .
O13 Pr1A O4 146.3(14) . .
O8 Pr1A O4 83.6(8) . .
O5 Pr1A O4 128.0(11) . .
Pr1 Pr1A O14 81(2) . .
O16 Pr1A O14 134.3(13) . .
O13 Pr1A O14 55.4(6) . .
O8 Pr1A O14 70.0(7) . .
O5 Pr1A O14 77.2(7) . .
O4 Pr1A O14 139.1(11) . .
Pr1 Pr1A O9 85(2) . .
O16 Pr1A O9 54.3(6) . .
O13 Pr1A O9 121.0(11) . .
O8 Pr1A O9 145.4(11) . .
O5 Pr1A O9 67.8(6) . .
O4 Pr1A O9 66.6(6) . .
O14 Pr1A O9 144.6(10) . .
Pr1 Pr1A B5 113(3) . .
O16 Pr1A B5 26.3(4) . .
O13 Pr1A B5 99.5(11) . .
O8 Pr1A B5 128.3(12) . .
O5 Pr1A B5 78.0(7) . .
O4 Pr1A B5 73.6(7) . .
O14 Pr1A B5 147.3(10) . .
O9 Pr1A B5 28.0(3) . .
Pr1 Pr1A O6 41(2) . .
O16 Pr1A O6 142.6(11) . .
O13 Pr1A O6 128.7(10) . .
O8 Pr1A O6 66.1(7) . .
O5 Pr1A O6 115.6(11) . .
O4 Pr1A O6 60.8(6) . .
O14 Pr1A O6 79.8(7) . .
O9 Pr1A O6 109.9(10) . .
B5 Pr1A O6 130.8(10) . .
Pr1 Pr1A B1 111(3) . .
O16 Pr1A B1 106.7(12) . .
O13 Pr1A B1 28.0(4) . .
O8 Pr1A B1 62.5(7) . .
O5 Pr1A B1 85.2(7) . .
O4 Pr1A B1 146.0(10) . .
O14 Pr1A B1 29.5(4) . .
O9 Pr1A B1 145.0(10) . .
B5 Pr1A B1 127.3(11) . .
O6 Pr1A B1 101.6(8) . .
O1 Cl1 O2 109.9(6) . .
O1 Cl1 O3 112.4(5) . .
O2 Cl1 O3 109.0(5) . .
O1 Cl1 O5 109.5(5) . .
O2 Cl1 O5 108.9(5) . .
O3 Cl1 O5 107.0(5) . .
B5 O16 B6 125.0(8) . .
B5 O16 Pr1A 110.9(10) . .
B6 O16 Pr1A 124.1(10) . .
B5 O16 Pr1 102.5(6) . .
B6 O16 Pr1 132.5(6) . .
Pr1A O16 Pr1 8.5(8) . .
B4 O15 B2 124.2(8) . .
B4 O15 Pr1 97.3(5) . .
B2 O15 Pr1 136.0(6) . .
B5 O14 B1 121.2(8) 4_675 .
B5 O14 Pr1 134.0(6) 4_675 .
B1 O14 Pr1 97.7(5) . .
B5 O14 Pr1A 144.0(9) 4_675 .
B1 O14 Pr1A 85.4(8) . .
Pr1 O14 Pr1A 12.3(7) . .
B4 O13 B1 116.9(8) 4_676 .
B4 O13 Pr1A 132.4(10) 4_676 .
B1 O13 Pr1A 109.3(9) . .
B4 O13 Pr1 140.7(6) 4_676 .
B1 O13 Pr1 102.0(5) . .
Pr1A O13 Pr1 9.3(7) . .
B7 O12 B2 119.3(8) . .
B4 O11 B6 119.3(8) . 4_575
B4 O11 Pr1 95.8(6) . .
B6 O11 Pr1 140.0(6) 4_575 .
B1 O10 B6 124.6(7) 4_575 1_554
B1 O10 B2 121.7(7) 4_575 .
B6 O10 B2 113.7(7) 1_554 .
B5 O9 B2 124.6(8) . 4_576
B5 O9 Pr1A 82.5(9) . .
B2 O9 Pr1A 152.7(9) 4_576 .
B5 O9 Pr1 94.6(5) . .
B2 O9 Pr1 140.6(5) 4_576 .
Pr1A O9 Pr1 12.1(7) . .
B3 O8 Pr1A 129.3(9) . .
B3 O8 Pr1 134.3(7) . .
Pr1A O8 Pr1 12.5(7) . .
B3 O7 B1 121.1(8) . .
Pr1 O6 Pr1A 8.8(5) . .
Cl1 O5 Pr1 149.4(5) . .
Cl1 O5 Pr1A 139.8(8) . .
Pr1 O5 Pr1A 13.1(7) . .
Pr1 O4 Pr1A 13.0(7) . .
O12 B2 O9 113.3(8) . 4_675
O12 B2 O15 109.4(8) . .
O9 B2 O15 109.5(8) 4_675 .
O12 B2 O10 109.9(7) . .
O9 B2 O10 106.7(7) 4_675 .
O15 B2 O10 107.9(7) . .
O7 B1 O14 111.3(8) . .
O7 B1 O13 110.4(8) . .
O14 B1 O13 103.1(7) . .
O7 B1 O10 110.6(8) . 4_676
O14 B1 O10 111.9(8) . 4_676
O13 B1 O10 109.3(8) . 4_676
O7 B1 Pr1A 106.0(8) . .
O14 B1 Pr1A 65.1(7) . .
O13 B1 Pr1A 42.7(7) . .
O10 B1 Pr1A 140.9(8) 4_676 .
B7 O18 B6 124.0(8) 1_556 .
B3 O17 B7 146.1(9) . 3_877
O18 B6 O16 110.0(8) . .
O18 B6 O11 111.1(8) . 4_676
O16 B6 O11 109.6(8) . 4_676
O18 B6 O10 110.7(8) . 1_556
O16 B6 O10 109.4(8) . 1_556
O11 B6 O10 106.0(7) 4_676 1_556
O14 B5 O9 124.6(9) 4_576 .
O14 B5 O16 123.2(9) 4_576 .
O9 B5 O16 112.2(8) . .
O14 B5 Pr1A 165.9(10) 4_576 .
O9 B5 Pr1A 69.5(8) . .
O16 B5 Pr1A 42.8(8) . .
O15 B4 O11 114.4(9) . .
O15 B4 O13 120.9(9) . 4_575
O11 B4 O13 124.6(9) . 4_575
O15 B4 Pr1 56.6(5) . .
O11 B4 Pr1 57.9(5) . .
O13 B4 Pr1 176.6(7) 4_575 .
O17 B3 O7 119.7(10) . .
O17 B3 O8 121.0(10) . .
O7 B3 O8 119.3(10) . .
O12 B7 O18 121.7(9) . 1_554
O12 B7 O17 119.1(9) . 3_877
O18 B7 O17 119.1(9) 1_554 3_877

loop_
_geom_bond_atom_site_label_1
_geom_bond_atom_site_label_2
_geom_bond_distance
_geom_bond_site_symmetry_2
Pr1 Pr1A 0.58(3) .
Pr1 O5 2.460(8) .
Pr1 O4 2.484(7) .
Pr1 O6 2.488(8) .
Pr1 O16 2.559(7) .
Pr1 O13 2.567(7) .
Pr1 O8 2.572(8) .
Pr1 O15 2.574(7) .
Pr1 O11 2.605(7) .
Pr1 O14 2.671(7) .
Pr1 O9 2.734(7) .
Pr1 B4 3.060(11) .
Pr1A O16 2.10(3) .
Pr1A O13 2.13(3) .
Pr1A O8 2.36(3) .
Pr1A O5 2.54(3) .
Pr1A O4 2.55(3) .
Pr1A O14 2.70(3) .
Pr1A O9 2.72(3) .
Pr1A B5 2.88(3) .
Pr1A O6 2.89(3) .
Pr1A B1 2.97(3) .
Cl1 O1 1.426(8) .
Cl1 O2 1.436(8) .
Cl1 O3 1.444(8) .
Cl1 O5 1.456(8) .
O16 B5 1.369(12) .
O16 B6 1.448(12) .
O15 B4 1.360(13) .
O15 B2 1.476(11) .
O14 B5 1.358(12) 4_675
O14 B1 1.465(12) .
O13 B4 1.369(12) 4_676
O13 B1 1.474(12) .
O12 B7 1.362(13) .
O12 B2 1.437(13) .
O11 B4 1.364(12) .
O11 B6 1.476(12) 4_575
O10 B1 1.475(12) 4_575
O10 B6 1.510(12) 1_554
O10 B2 1.529(12) .
O9 B5 1.366(12) .
O9 B2 1.460(12) 4_576
O8 B3 1.405(14) .
O7 B3 1.368(14) .
O7 B1 1.455(13) .
B2 O9 1.460(12) 4_675
B1 O10 1.475(12) 4_676
O18 B7 1.364(13) 1_556
O18 B6 1.434(12) .
O17 B3 1.351(14) .
O17 B7 1.371(13) 3_877
B6 O11 1.476(12) 4_676
B6 O10 1.510(12) 1_556
B5 O14 1.358(12) 4_576
B4 O13 1.369(12) 4_575
B7 O18 1.364(13) 1_554
B7 O17 1.371(13) 3_877
